data_4135310
loop_
_publ_author_name
'Lu, Hua'
'Nakamuro, Takayuki'
'Yamashita, Keitaro'
'Yanagisawa, Haruaki'
'Nureki, Osamu'
'Kikkawa, Masahide'
'Gao, Han'
'Tian, Jiangwei'
'Shang, Rui'
'Nakamura, Eiichi'

_publ_section_title
;
 B/N-Doped p-Arylenevinylene Chromophores: Synthesis, Properties, and
 Microcrystal Electron Crystallographic Study
;
_journal_name_full 'Journal of the American Chemical Society'
_journal_paper_doi 10.1021/jacs.0c10337
_journal_year 2020
_chemical_formula_sum 'C102 B2 N2'
_chemical_formula_weight 1274.66
_space_group_crystal_system triclinic
_space_group_IT_number 2
_space_group_name_Hall '-P 1'
_space_group_name_H-M_alt 'P -1'
_audit_creation_method SHELXL-2018/3
_cell_angle_alpha 76.4(2)
_cell_angle_beta 82.4(2)
_cell_angle_gamma 76.5(2)
_cell_formula_units_Z 1
_cell_length_a 10.54(4)
_cell_length_b 13.48(5)
_cell_length_c 14.6(1)
_cell_measurement_reflns_used 21572
_cell_measurement_temperature 100
_cell_measurement_theta_max 0.024583211733
_cell_measurement_theta_min 0.00171483016362
_cell_volume 1954(17)
_computing_structure_refinement 'SHELXL-2018/3 (Sheldrick, 2018)'
_diffrn_ambient_temperature 100
_diffrn_detector_type 'Ceta 16M'
_diffrn_measured_fraction_theta_full 0.930
_diffrn_measured_fraction_theta_max 0.930
_diffrn_measurement_device_type 'Talos Arctica G2'
_diffrn_radiation_type '200 keV electrons'
_diffrn_radiation_wavelength 0.0251
_diffrn_reflns_av_R_equivalents 0.2291
_diffrn_reflns_av_unetI/netI 0.3354
_diffrn_reflns_Laue_measured_fraction_full 0.930
_diffrn_reflns_Laue_measured_fraction_max 0.930
_diffrn_reflns_limit_h_max 11
_diffrn_reflns_limit_h_min -11
_diffrn_reflns_limit_k_max 14
_diffrn_reflns_limit_k_min -14
_diffrn_reflns_limit_l_max 15
_diffrn_reflns_limit_l_min -14
_diffrn_reflns_number 73466
_diffrn_reflns_point_group_measured_fraction_full 0.930
_diffrn_reflns_point_group_measured_fraction_max 0.930
_diffrn_reflns_theta_full 0.757
_diffrn_reflns_theta_max 0.757
_diffrn_reflns_theta_min 0.099
_exptl_absorpt_coefficient_mu 0.063
_exptl_crystal_density_diffrn 1.087
_exptl_crystal_description 'flat microcrystals'
_refine_diff_density_max 1.139
_refine_diff_density_min -0.874
_refine_diff_density_rms 0.144
_refine_ls_extinction_method none
_refine_ls_goodness_of_fit_ref 2.320
_refine_ls_hydrogen_treatment undef
_refine_ls_matrix_type full
_refine_ls_number_parameters 420
_refine_ls_number_reflns 4406
_refine_ls_number_restraints 736
_refine_ls_restrained_S_all 2.196
_refine_ls_R_factor_all 0.3542
_refine_ls_R_factor_gt 0.2429
_refine_ls_shift/su_max 0.009
_refine_ls_shift/su_mean 0.001
_refine_ls_structure_factor_coef Fsqd
_refine_ls_weighting_details 'w=1/[\s^2^(Fo^2^)+(0.2000P)^2^] where P=(Fo^2^+2Fc^2^)/3'
_refine_ls_weighting_scheme calc
_refine_ls_wR_factor_gt 0.5948
_refine_ls_wR_factor_ref 0.6149
_reflns_Friedel_coverage 0.000
_reflns_number_gt 2303
_reflns_number_total 4406
_reflns_threshold_expression 'I > 2\s(I)'
_cod_data_source_file ja0c10337_si_003.cif
_cod_data_source_block xscale
_cod_original_cell_volume 1947
_cod_database_code 4135310
_shelx_shelxl_version_number 2018/3
_shelx_space_group_comment
;
The symmetry employed for this shelxl refinement is uniquely defined
by the following loop, which should always be used as a source of
symmetry information in preference to the above space-group names.
They are only intended as comments.
;

loop_
_space_group_symop_operation_xyz
'x, y, z'
'-x, -y, -z'

loop_
_atom_site_label
_atom_site_type_symbol
_atom_site_fract_x
_atom_site_fract_y
_atom_site_fract_z
_atom_site_U_iso_or_equiv
_atom_site_adp_type
_atom_site_occupancy
_atom_site_site_symmetry_order
_atom_site_calc_flag
_atom_site_refinement_flags_posn
_atom_site_refinement_flags_adp
_atom_site_refinement_flags_occupancy
_atom_site_disorder_assembly
_atom_site_disorder_group
C67 C -0.0213(19) -0.0751(17) 0.8648(16) 0.087(6) Uani 1 1 d D U . . .
C93 C 0.2681(7) -0.1869(7) 0.7103(9) 0.040(4) Uani 1 1 d G U . . .
C91 C 0.2376(7) -0.1361(7) 0.6187(8) 0.029(4) Uani 1 1 d G U . . .
C89 C 0.1179(8) -0.0671(7) 0.6038(7) 0.032(4) Uani 1 1 d G U . . .
C87 C 0.0288(6) -0.0489(7) 0.6805(9) 0.040(4) Uani 1 1 d G U . . .
C85 C 0.0593(9) -0.0997(8) 0.7722(8) 0.053(4) Uani 1 1 d DG U . . .
C83 C 0.1790(10) -0.1687(8) 0.7870(7) 0.055(5) Uani 1 1 d G U . . .
C44 C 0.1195(9) 0.2872(7) 0.3886(8) 0.038(4) Uani 1 1 d G U . . .
C28 C 0.2244(8) 0.3372(8) 0.3679(8) 0.033(4) Uani 1 1 d G U . . .
C18 C 0.2457(8) 0.3971(8) 0.2778(9) 0.046(4) Uani 1 1 d G U . . .
C46 C 0.1620(10) 0.4070(8) 0.2084(8) 0.054(5) Uani 1 1 d G U . . .
C48 C 0.0571(9) 0.3571(8) 0.2291(8) 0.051(5) Uani 1 1 d G U . . .
C42 C 0.0358(7) 0.2972(7) 0.3192(9) 0.042(4) Uani 1 1 d G U . . .
C12 C 0.3377(11) -0.1503(9) 0.5358(14) 0.025(4) Uani 1 1 d . U . . .
C56 C 0.174(3) -0.307(2) 0.078(2) 0.120(7) Uani 1 1 d D U . . .
C01 C 0.4328(11) 0.2163(10) 0.4594(14) 0.025(4) Uani 1 1 d . U . . .
C33 C 0.2401(8) 0.3296(7) 0.5510(8) 0.035(4) Uani 1 1 d G U . . .
C26 C 0.1399(9) 0.4168(6) 0.5548(8) 0.034(4) Uani 1 1 d G U . . .
C36 C 0.0772(7) 0.4336(6) 0.6417(9) 0.041(4) Uani 1 1 d G U . . .
C40 C 0.1147(10) 0.3633(8) 0.7249(8) 0.051(5) Uani 1 1 d G U . . .
C38 C 0.2148(10) 0.2761(8) 0.7211(8) 0.054(5) Uani 1 1 d G U . . .
C31 C 0.2775(8) 0.2593(6) 0.6341(9) 0.043(4) Uani 1 1 d G U . . .
C21 C 0.4657(7) 0.5657(4) 0.3723(11) 0.039(4) Uani 1 1 d G U . . .
C10 C 0.3715(5) 0.5055(5) 0.4021(10) 0.031(4) Uani 1 1 d G U . . .
N16 N 0.4092(5) 0.3973(5) 0.4248(9) 0.035(4) Uani 1 1 d G U . . .
C19 C 0.5410(6) 0.3493(4) 0.4178(10) 0.024(4) Uani 1 1 d G U . . .
C08 C 0.6352(5) 0.4096(5) 0.3880(10) 0.030(4) Uani 1 1 d G U . . .
C30 C 0.5976(6) 0.5178(5) 0.3652(10) 0.036(4) Uani 1 1 d G U . . .
C65 C 0.504(3) -0.576(3) -0.117(3) 0.146(10) Uani 1 1 d D U . . .
C69 C -0.119(2) -0.1446(18) 0.894(2) 0.100(6) Uani 1 1 d D U . . .
C71 C -0.167(2) -0.1406(17) 0.999(2) 0.105(7) Uani 1 1 d D U . . .
C63 C 0.366(2) -0.6043(19) -0.082(3) 0.123(8) Uani 1 1 d D U . . .
CA5 C 0.2816(8) -0.1594(7) 0.4501(8) 0.033(4) Uani 1 1 d G U . . .
C95 C 0.3389(7) -0.1240(7) 0.3604(9) 0.037(4) Uani 1 1 d G U . . .
C97 C 0.2967(9) -0.1431(8) 0.2809(7) 0.044(4) Uani 1 1 d G U . . .
C99 C 0.1971(10) -0.1976(8) 0.2911(8) 0.052(4) Uani 1 1 d DG U . . .
CA1 C 0.1398(8) -0.2331(7) 0.3809(9) 0.046(4) Uani 1 1 d G U . . .
CA3 C 0.1820(8) -0.2140(7) 0.4604(7) 0.034(4) Uani 1 1 d G U . . .
C03 C 0.3644(11) 0.0420(9) 0.4972(14) 0.025(4) Uani 1 1 d . U . . .
C24 C 0.5515(11) 0.2427(9) 0.4408(14) 0.022(4) Uani 1 1 d . U . . .
C52 C 0.1542(18) -0.2152(16) 0.2012(15) 0.077(5) Uani 1 1 d D U . . .
C58 C 0.281(3) -0.367(2) 0.016(3) 0.130(8) Uani 1 1 d D U . . .
C79 C -0.4997(17) 0.0829(14) 1.1908(18) 0.073(6) Uani 1 1 d D U . . .
C54 C 0.245(2) -0.3062(18) 0.165(2) 0.105(7) Uani 1 1 d D U . . .
B50 B 0.3186(14) 0.3214(12) 0.4487(19) 0.032(4) Uani 1 1 d . U . . .
C60 C 0.200(3) -0.413(2) -0.039(3) 0.133(8) Uani 1 1 d D U . . .
C73 C -0.247(2) -0.0289(17) 0.999(2) 0.099(7) Uani 1 1 d D U . . .
C06 C 0.4123(10) -0.0653(9) 0.5199(14) 0.022(4) Uani 1 1 d . U . . .
C75 C -0.3376(19) -0.0289(14) 1.092(2) 0.082(6) Uani 1 1 d D U . . .
C61 C 0.285(2) -0.4921(19) -0.092(3) 0.117(7) Uani 1 1 d D U . . .
C81 C -0.595(2) 0.1883(17) 1.191(3) 0.106(8) Uani 1 1 d D U . . .
C13 C 0.4535(11) 0.1043(9) 0.4802(14) 0.024(4) Uani 1 1 d . U . . .
C77 C -0.4276(18) 0.0776(14) 1.0932(18) 0.073(6) Uani 1 1 d D U . . .

loop_
_atom_site_aniso_label
_atom_site_aniso_U_11
_atom_site_aniso_U_22
_atom_site_aniso_U_33
_atom_site_aniso_U_23
_atom_site_aniso_U_13
_atom_site_aniso_U_12
C67 0.087(7) 0.086(7) 0.081(7) -0.022(5) 0.005(5) -0.010(4)
C93 0.044(5) 0.038(6) 0.042(6) -0.005(4) -0.008(4) -0.014(4)
C91 0.025(5) 0.027(5) 0.036(5) -0.009(4) -0.003(3) -0.009(3)
C89 0.028(5) 0.028(5) 0.041(6) -0.008(4) -0.002(4) -0.005(3)
C87 0.037(5) 0.036(6) 0.048(6) -0.012(4) 0.002(4) -0.014(4)
C85 0.052(5) 0.051(6) 0.055(6) -0.011(4) -0.006(4) -0.009(4)
C83 0.055(6) 0.054(6) 0.051(6) -0.008(4) -0.003(4) -0.005(4)
C44 0.034(5) 0.039(6) 0.044(6) -0.009(4) -0.005(4) -0.011(4)
C28 0.028(5) 0.031(5) 0.039(6) -0.009(4) -0.002(4) -0.002(3)
C18 0.046(6) 0.045(6) 0.045(6) -0.008(4) 0.001(4) -0.009(4)
C46 0.057(6) 0.051(6) 0.052(7) -0.010(4) -0.005(4) -0.009(4)
C48 0.054(6) 0.048(6) 0.049(6) -0.012(4) -0.003(4) -0.008(4)
C42 0.038(5) 0.042(6) 0.044(6) -0.010(4) -0.006(4) -0.001(4)
C12 0.022(5) 0.017(5) 0.035(5) -0.008(4) -0.002(3) 0.000(3)
C56 0.123(9) 0.121(9) 0.118(8) -0.028(5) -0.013(5) -0.024(5)
C01 0.025(5) 0.020(4) 0.030(7) -0.005(4) -0.001(4) -0.004(3)
C33 0.031(5) 0.034(5) 0.040(5) -0.009(4) -0.003(4) -0.006(3)
C26 0.034(5) 0.029(5) 0.040(6) -0.010(4) -0.001(4) -0.009(3)
C36 0.041(6) 0.044(6) 0.043(6) -0.012(4) -0.005(4) -0.014(4)
C40 0.056(6) 0.048(6) 0.050(6) -0.011(4) -0.009(4) -0.009(4)
C38 0.054(6) 0.057(6) 0.052(6) -0.012(4) -0.005(4) -0.009(4)
C31 0.042(6) 0.042(6) 0.046(6) -0.005(4) -0.006(4) -0.011(4)
C21 0.041(5) 0.033(5) 0.043(7) -0.008(4) -0.004(4) -0.010(3)
C10 0.030(5) 0.028(5) 0.036(7) -0.010(4) -0.006(4) -0.004(3)
N16 0.029(4) 0.030(4) 0.043(6) -0.007(4) -0.001(4) -0.002(3)
C19 0.025(4) 0.022(4) 0.027(7) -0.007(4) -0.005(4) -0.004(3)
C08 0.029(5) 0.028(5) 0.035(7) -0.008(4) -0.003(4) -0.008(3)
C30 0.039(5) 0.030(5) 0.041(7) -0.009(4) -0.004(4) -0.010(3)
C65 0.138(10) 0.146(13) 0.151(15) -0.026(9) -0.003(9) -0.035(8)
C69 0.099(7) 0.101(8) 0.099(8) -0.020(5) -0.004(5) -0.020(5)
C71 0.105(8) 0.103(7) 0.101(8) -0.022(5) -0.001(5) -0.015(5)
C63 0.122(8) 0.124(8) 0.125(10) -0.025(5) -0.014(5) -0.027(5)
CA5 0.034(5) 0.027(5) 0.036(5) -0.008(4) -0.004(4) -0.003(4)
C95 0.032(5) 0.033(6) 0.039(6) -0.007(4) 0.001(4) 0.002(4)
C97 0.044(6) 0.041(6) 0.043(6) -0.007(4) -0.003(4) -0.004(4)
C99 0.053(6) 0.044(6) 0.056(6) -0.007(4) -0.005(4) -0.011(4)
CA1 0.050(6) 0.042(6) 0.051(6) -0.014(4) -0.008(4) -0.010(4)
CA3 0.028(5) 0.033(6) 0.041(6) -0.006(4) -0.007(4) -0.005(4)
C03 0.023(5) 0.022(5) 0.033(7) -0.002(4) -0.005(4) -0.010(3)
C24 0.020(4) 0.018(4) 0.027(7) -0.005(4) -0.006(4) -0.001(3)
C52 0.081(7) 0.081(7) 0.076(7) -0.014(5) -0.014(4) -0.025(4)
C58 0.132(9) 0.131(9) 0.129(9) -0.031(5) -0.009(5) -0.025(5)
C79 0.074(7) 0.072(7) 0.074(7) -0.014(5) -0.002(5) -0.018(4)
C54 0.107(8) 0.106(8) 0.107(8) -0.028(5) -0.005(5) -0.026(5)
B50 0.030(5) 0.028(5) 0.038(5) -0.009(4) -0.003(4) -0.003(3)
C60 0.135(9) 0.133(9) 0.134(9) -0.033(5) -0.010(5) -0.027(5)
C73 0.102(8) 0.097(7) 0.096(8) -0.021(5) -0.002(5) -0.015(4)
C06 0.018(5) 0.019(4) 0.027(7) -0.005(4) -0.001(4) -0.003(3)
C75 0.082(7) 0.077(7) 0.083(8) -0.018(5) -0.006(5) -0.009(4)
C61 0.116(8) 0.118(8) 0.118(9) -0.024(5) -0.010(5) -0.028(5)
C81 0.105(10) 0.099(9) 0.103(13) -0.024(9) -0.001(9) 0.000(7)
C13 0.021(5) 0.021(5) 0.030(7) -0.005(4) -0.002(4) -0.005(3)
C77 0.074(7) 0.069(7) 0.073(7) -0.013(5) -0.005(5) -0.012(4)

loop_
_atom_type_symbol
_atom_type_description
_atom_type_scat_dispersion_real
_atom_type_scat_dispersion_imag
_atom_type_scat_source
B B 0.0013 0.0000 'International Tables Vol C Tables 4.2.6.8 and 6.1.1.4'
C C 0.0033 0.0000 'International Tables Vol C Tables 4.2.6.8 and 6.1.1.4'
N N 0.0061 0.0000 'International Tables Vol C Tables 4.2.6.8 and 6.1.1.4'

loop_
_geom_angle_atom_site_label_1
_geom_angle_atom_site_label_2
_geom_angle_atom_site_label_3
_geom_angle
_geom_angle_site_symmetry_1
_geom_angle_site_symmetry_3
_geom_angle_publ_flag
C69 C67 C85 108.5(17) . . ?
C91 C93 C83 120.0 . . ?
C93 C91 C89 120.0 . . ?
C93 C91 C12 120.1(9) . . ?
C89 C91 C12 119.8(9) . . ?
C87 C89 C91 120.0 . . ?
C85 C87 C89 120.0 . . ?
C83 C85 C87 120.0 . . ?
C83 C85 C67 114.0(11) . . ?
C87 C85 C67 125.4(11) . . ?
C85 C83 C93 120.0 . . ?
C28 C44 C42 120.0 . . ?
C18 C28 C44 120.0 . . ?
C18 C28 B50 122.0(10) . . ?
C44 C28 B50 118.0(10) . . ?
C46 C18 C28 120.0 . . ?
C18 C46 C48 120.0 . . ?
C46 C48 C42 120.0 . . ?
C48 C42 C44 120.0 . . ?
C91 C12 C06 107.2(11) . . ?
C91 C12 C24 113.3(15) . 2_656 ?
C06 C12 C24 98.8(9) . 2_656 ?
C91 C12 CA5 113.8(9) . . ?
C06 C12 CA5 114.9(14) . . ?
C24 C12 CA5 107.9(11) 2_656 . ?
C58 C56 C54 104(2) . . ?
C24 C01 C13 108.2(10) . . ?
C24 C01 B50 109.4(11) . . ?
C13 C01 B50 142.4(11) . . ?
C26 C33 C31 120.0 . . ?
C26 C33 B50 117.2(9) . . ?
C31 C33 B50 122.5(9) . . ?
C33 C26 C36 120.0 . . ?
C26 C36 C40 120.0 . . ?
C36 C40 C38 120.0 . . ?
C31 C38 C40 120.0 . . ?
C38 C31 C33 120.0 . . ?
C10 C21 C30 120.0 . . ?
C21 C10 N16 120.0 . . ?
C19 N16 C10 120.0 . . ?
C19 N16 B50 113.6(7) . . ?
C10 N16 B50 126.1(7) . . ?
C24 C19 N16 108.5(6) . . ?
C24 C19 C08 131.5(6) . . ?
N16 C19 C08 120.0 . . ?
C19 C08 C30 120.0 . . ?
C08 C30 C21 120.0 . . ?
C67 C69 C71 106(2) . . ?
C73 C71 C69 106(2) . . ?
C61 C63 C65 97(2) . . ?
C95 CA5 CA3 120.0 . . ?
C95 CA5 C12 119.8(9) . . ?
CA3 CA5 C12 119.8(9) . . ?
C97 C95 CA5 120.0 . . ?
C99 C97 C95 120.0 . . ?
C97 C99 CA1 120.0 . . ?
C97 C99 C52 117.5(11) . . ?
CA1 C99 C52 122.5(11) . . ?
C99 CA1 CA3 120.0 . . ?
CA1 CA3 CA5 120.0 . . ?
C13 C03 C06 117.2(10) . . ?
C01 C24 C19 112.2(9) . . ?
C01 C24 C12 112.5(11) . 2_656 ?
C19 C24 C12 134.5(9) . 2_656 ?
C54 C52 C99 112.6(17) . . ?
C56 C58 C60 103(2) . . ?
C81 C79 C77 112(2) . . ?
C52 C54 C56 100.3(18) . . ?
N16 B50 C28 112.4(16) . . ?
N16 B50 C33 109.0(13) . . ?
C28 B50 C33 112.9(10) . . ?
N16 B50 C01 96.2(9) . . ?
C28 B50 C01 115.4(14) . . ?
C33 B50 C01 109.7(16) . . ?
C61 C60 C58 113(2) . . ?
C71 C73 C75 109(2) . . ?
C13 C06 C03 119.6(11) 2_656 . ?
C13 C06 C12 112.0(10) 2_656 . ?
C03 C06 C12 128.0(10) . . ?
C77 C75 C73 112.3(18) . . ?
C60 C61 C63 145(3) . . ?
C03 C13 C06 123.1(11) . 2_656 ?
C03 C13 C01 129.6(10) . . ?
C06 C13 C01 107.3(10) 2_656 . ?
C75 C77 C79 112.1(18) . . ?

loop_
_geom_bond_atom_site_label_1
_geom_bond_atom_site_label_2
_geom_bond_distance
_geom_bond_site_symmetry_2
_geom_bond_publ_flag
C67 C69 1.509(17) . ?
C67 C85 1.557(17) . ?
C93 C91 1.3900 . ?
C93 C83 1.3900 . ?
C91 C89 1.3900 . ?
C91 C12 1.510(19) . ?
C89 C87 1.3900 . ?
C87 C85 1.3900 . ?
C85 C83 1.3900 . ?
C44 C28 1.3900 . ?
C44 C42 1.3900 . ?
C28 C18 1.3900 . ?
C28 B50 1.58(2) . ?
C18 C46 1.3900 . ?
C46 C48 1.3900 . ?
C48 C42 1.3900 . ?
C12 C06 1.494(17) . ?
C12 C24 1.502(17) 2_656 ?
C12 CA5 1.49(2) . ?
C56 C58 1.549(19) . ?
C56 C54 1.556(19) . ?
C01 C24 1.356(17) . ?
C01 C13 1.438(18) . ?
C01 B50 1.621(19) . ?
C33 C26 1.3900 . ?
C33 C31 1.3900 . ?
C33 B50 1.62(3) . ?
C26 C36 1.3900 . ?
C36 C40 1.3900 . ?
C40 C38 1.3900 . ?
C38 C31 1.3900 . ?
C21 C10 1.3900 . ?
C21 C30 1.3900 . ?
C10 N16 1.3900 . ?
N16 C19 1.3900 . ?
N16 B50 1.511(17) . ?
C19 C24 1.378(13) . ?
C19 C08 1.3900 . ?
C08 C30 1.3900 . ?
C65 C63 1.574(19) . ?
C69 C71 1.559(19) . ?
C71 C73 1.543(18) . ?
C63 C61 1.537(18) . ?
CA5 C95 1.3900 . ?
CA5 CA3 1.3900 . ?
C95 C97 1.3900 . ?
C97 C99 1.3900 . ?
C99 CA1 1.3900 . ?
C99 C52 1.525(17) . ?
CA1 CA3 1.3900 . ?
C03 C13 1.364(17) . ?
C03 C06 1.391(18) . ?
C52 C54 1.520(17) . ?
C58 C60 1.544(19) . ?
C79 C81 1.536(17) . ?
C79 C77 1.528(18) . ?
C60 C61 1.515(19) . ?
C73 C75 1.549(19) . ?
C06 C13 1.388(16) 2_656 ?
C75 C77 1.527(17) . ?

loop_
_geom_torsion_atom_site_label_1
_geom_torsion_atom_site_label_2
_geom_torsion_atom_site_label_3
_geom_torsion_atom_site_label_4
_geom_torsion
_geom_torsion_site_symmetry_1
_geom_torsion_site_symmetry_2
_geom_torsion_site_symmetry_3
_geom_torsion_site_symmetry_4
_geom_torsion_publ_flag
C83 C93 C91 C89 0.0 . . . . ?
C83 C93 C91 C12 176.0(9) . . . . ?
C93 C91 C89 C87 0.0 . . . . ?
C12 C91 C89 C87 -176.0(9) . . . . ?
C91 C89 C87 C85 0.0 . . . . ?
C89 C87 C85 C83 0.0 . . . . ?
C89 C87 C85 C67 170.5(12) . . . . ?
C69 C67 C85 C83 -97.0(17) . . . . ?
C69 C67 C85 C87 92.0(18) . . . . ?
C87 C85 C83 C93 0.0 . . . . ?
C67 C85 C83 C93 -171.6(11) . . . . ?
C91 C93 C83 C85 0.0 . . . . ?
C42 C44 C28 C18 0.0 . . . . ?
C42 C44 C28 B50 -178.7(10) . . . . ?
C44 C28 C18 C46 0.0 . . . . ?
B50 C28 C18 C46 178.6(10) . . . . ?
C28 C18 C46 C48 0.0 . . . . ?
C18 C46 C48 C42 0.0 . . . . ?
C46 C48 C42 C44 0.0 . . . . ?
C28 C44 C42 C48 0.0 . . . . ?
C93 C91 C12 C06 -91.6(11) . . . . ?
C89 C91 C12 C06 84.4(12) . . . . ?
C93 C91 C12 C24 16.3(12) . . . 2_656 ?
C89 C91 C12 C24 -167.7(8) . . . 2_656 ?
C93 C91 C12 CA5 140.2(8) . . . . ?
C89 C91 C12 CA5 -43.8(11) . . . . ?
C31 C33 C26 C36 0.0 . . . . ?
B50 C33 C26 C36 -173.8(9) . . . . ?
C33 C26 C36 C40 0.0 . . . . ?
C26 C36 C40 C38 0.0 . . . . ?
C36 C40 C38 C31 0.0 . . . . ?
C40 C38 C31 C33 0.0 . . . . ?
C26 C33 C31 C38 0.0 . . . . ?
B50 C33 C31 C38 173.4(10) . . . . ?
C30 C21 C10 N16 0.0 . . . . ?
C21 C10 N16 C19 0.0 . . . . ?
C21 C10 N16 B50 -173.6(16) . . . . ?
C10 N16 C19 C24 -177.9(13) . . . . ?
B50 N16 C19 C24 -3.5(16) . . . . ?
C10 N16 C19 C08 0.0 . . . . ?
B50 N16 C19 C08 174.3(14) . . . . ?
C24 C19 C08 C30 177.3(17) . . . . ?
N16 C19 C08 C30 0.0 . . . . ?
C19 C08 C30 C21 0.0 . . . . ?
C10 C21 C30 C08 0.0 . . . . ?
C85 C67 C69 C71 163.8(17) . . . . ?
C67 C69 C71 C73 68(2) . . . . ?
C91 C12 CA5 C95 149.4(8) . . . . ?
C06 C12 CA5 C95 25.3(12) . . . . ?
C24 C12 CA5 C95 -83.9(12) 2_656 . . . ?
C91 C12 CA5 CA3 -38.0(11) . . . . ?
C06 C12 CA5 CA3 -162.1(8) . . . . ?
C24 C12 CA5 CA3 88.7(11) 2_656 . . . ?
CA3 CA5 C95 C97 0.0 . . . . ?
C12 CA5 C95 C97 172.6(9) . . . . ?
CA5 C95 C97 C99 0.0 . . . . ?
C95 C97 C99 CA1 0.0 . . . . ?
C95 C97 C99 C52 179.4(11) . . . . ?
C97 C99 CA1 CA3 0.0 . . . . ?
C52 C99 CA1 CA3 -179.4(12) . . . . ?
C99 CA1 CA3 CA5 0.0 . . . . ?
C95 CA5 CA3 CA1 0.0 . . . . ?
C12 CA5 CA3 CA1 -172.6(9) . . . . ?
C13 C01 C24 C19 178.5(16) . . . . ?
B50 C01 C24 C19 0(2) . . . . ?
C13 C01 C24 C12 -10(2) . . . 2_656 ?
B50 C01 C24 C12 170.9(17) . . . 2_656 ?
N16 C19 C24 C01 2.4(18) . . . . ?
C08 C19 C24 C01 -175.1(12) . . . . ?
N16 C19 C24 C12 -166.4(19) . . . 2_656 ?
C08 C19 C24 C12 16(3) . . . 2_656 ?
C97 C99 C52 C54 80.8(18) . . . . ?
CA1 C99 C52 C54 -99.8(17) . . . . ?
C54 C56 C58 C60 153(3) . . . . ?
C99 C52 C54 C56 177.8(19) . . . . ?
C58 C56 C54 C52 160(2) . . . . ?
C19 N16 B50 C28 -117.8(10) . . . . ?
C10 N16 B50 C28 56.1(18) . . . . ?
C19 N16 B50 C33 116.3(10) . . . . ?
C10 N16 B50 C33 -69.8(17) . . . . ?
C19 N16 B50 C01 2.9(17) . . . . ?
C10 N16 B50 C01 176.9(11) . . . . ?
C18 C28 B50 N16 13.9(15) . . . . ?
C44 C28 B50 N16 -167.4(8) . . . . ?
C18 C28 B50 C33 137.6(10) . . . . ?
C44 C28 B50 C33 -43.7(13) . . . . ?
C18 C28 B50 C01 -95.1(14) . . . . ?
C44 C28 B50 C01 83.6(15) . . . . ?
C26 C33 B50 N16 74.6(12) . . . . ?
C31 C33 B50 N16 -99.0(11) . . . . ?
C26 C33 B50 C28 -51.1(12) . . . . ?
C31 C33 B50 C28 135.3(9) . . . . ?
C26 C33 B50 C01 178.7(8) . . . . ?
C31 C33 B50 C01 5.1(14) . . . . ?
C24 C01 B50 N16 -1(2) . . . . ?
C13 C01 B50 N16 -180(3) . . . . ?
C24 C01 B50 C28 117.0(16) . . . . ?
C13 C01 B50 C28 -61(4) . . . . ?
C24 C01 B50 C33 -114.1(15) . . . . ?
C13 C01 B50 C33 67(3) . . . . ?
C56 C58 C60 C61 -170(3) . . . . ?
C69 C71 C73 C75 160(2) . . . . ?
C13 C03 C06 C13 -3(3) . . . 2_656 ?
C13 C03 C06 C12 -176.0(18) . . . . ?
C91 C12 C06 C13 126.0(15) . . . 2_656 ?
C24 C12 C06 C13 8(2) 2_656 . . 2_656 ?
CA5 C12 C06 C13 -106.4(16) . . . 2_656 ?
C91 C12 C06 C03 -61(2) . . . . ?
C24 C12 C06 C03 -178.6(19) 2_656 . . . ?
CA5 C12 C06 C03 67(2) . . . . ?
C71 C73 C75 C77 -175.6(19) . . . . ?
C58 C60 C61 C63 76(5) . . . . ?
C65 C63 C61 C60 -116(4) . . . . ?
C06 C03 C13 C06 3(3) . . . 2_656 ?
C06 C03 C13 C01 -177(2) . . . . ?
C24 C01 C13 C03 -175(2) . . . . ?
B50 C01 C13 C03 3(4) . . . . ?
C24 C01 C13 C06 4(2) . . . 2_656 ?
B50 C01 C13 C06 -177(3) . . . 2_656 ?
C73 C75 C77 C79 -170.1(19) . . . . ?
C81 C79 C77 C75 -177.6(18) . . . . ?
